data_4314237
loop_
_publ_author_name
'Lydia Karmazin'
'Marinella Mazzanti'
'Jacques P\'ecaut'

_publ_section_title
;
 Oxidation Chemistry of Uranium(III) Complexes of Tpa: Synthesis and
 Structural Studies of Oxo, Hydroxo, and Alkoxo Complexes of Uranium(IV)
;
_journal_name_full 'Inorganic Chemistry'
_journal_page_first 5900
_journal_page_last 5908
_journal_paper_doi 10.1021/ic0343004
_journal_volume 42
_journal_year 2003
_chemical_formula_sum 'C19 H21 I3 N4 O U'
_chemical_formula_weight 940.13
_chemical_name_systematic
;
 ?
;
_space_group_IT_number 14
_symmetry_cell_setting monoclinic
_symmetry_space_group_name_Hall '-P 2yn'
_symmetry_space_group_name_H-M 'P 1 21/n 1'
_atom_sites_solution_hydrogens geom
_atom_sites_solution_primary direct
_atom_sites_solution_secondary difmap
_audit_creation_method SHELXL-97
_cell_angle_alpha 90.00
_cell_angle_beta 91.0020(10)
_cell_angle_gamma 90.00
_cell_formula_units_Z 4
_cell_length_a 10.4172(5)
_cell_length_b 17.4441(8)
_cell_length_c 12.9559(6)
_cell_measurement_temperature 293(2)
_cell_volume 2353.97(19)
_computing_cell_refinement 'Bruker SMART'
_computing_data_collection 'Bruker SMART'
_computing_data_reduction 'Bruker SHELXTL'
_computing_molecular_graphics 'Bruker SHELXTL'
_computing_publication_material 'Bruker SHELXTL'
_computing_structure_refinement 'SHELXL-97 (Sheldrick, 1997)'
_computing_structure_solution 'SHELXS-97 (Sheldrick, 1990)'
_diffrn_ambient_temperature 293(2)
_diffrn_measured_fraction_theta_full 0.856
_diffrn_measured_fraction_theta_max 0.856
_diffrn_measurement_device_type 'CCD area detector'
_diffrn_measurement_method 'phi and omega scans'
_diffrn_radiation_monochromator graphite
_diffrn_radiation_source 'fine-focus sealed tube'
_diffrn_radiation_type MoK\a
_diffrn_radiation_wavelength 0.71073
_diffrn_reflns_av_R_equivalents 0.0388
_diffrn_reflns_av_sigmaI/netI 0.0494
_diffrn_reflns_limit_h_max 12
_diffrn_reflns_limit_h_min -13
_diffrn_reflns_limit_k_max 19
_diffrn_reflns_limit_k_min -21
_diffrn_reflns_limit_l_max 9
_diffrn_reflns_limit_l_min -17
_diffrn_reflns_number 11747
_diffrn_reflns_theta_full 28.83
_diffrn_reflns_theta_max 28.83
_diffrn_reflns_theta_min 1.96
_exptl_absorpt_coefficient_mu 10.847
_exptl_absorpt_correction_type none
_exptl_crystal_colour green
_exptl_crystal_density_diffrn 2.653
_exptl_crystal_density_method 'not measured'
_exptl_crystal_F_000 1688
_exptl_crystal_size_max 0.5
_exptl_crystal_size_mid 0.5
_exptl_crystal_size_min 0.5
_refine_diff_density_max 1.750
_refine_diff_density_min -1.629
_refine_diff_density_rms 0.209
_refine_ls_extinction_method none
_refine_ls_goodness_of_fit_ref 0.980
_refine_ls_hydrogen_treatment mixed
_refine_ls_matrix_type full
_refine_ls_number_parameters 337
_refine_ls_number_reflns 5283
_refine_ls_number_restraints 0
_refine_ls_restrained_S_all 0.980
_refine_ls_R_factor_all 0.0443
_refine_ls_R_factor_gt 0.0298
_refine_ls_shift/su_max 0.374
_refine_ls_shift/su_mean 0.039
_refine_ls_structure_factor_coef Fsqd
_refine_ls_weighting_details 'calc w=1/[\s^2^(Fo^2^)+(0.0341P)^2^+0.0000P] where P=(Fo^2^+2Fc^2^)/3'
_refine_ls_weighting_scheme calc
_refine_ls_wR_factor_gt 0.0660
_refine_ls_wR_factor_ref 0.0688
_reflns_number_gt 4088
_reflns_number_total 5283
_reflns_threshold_expression >2sigma(I)
_cod_data_source_file ic0343004si20030702_093145_5.cif
_cod_data_source_block complex5,[U(tpa)(OMe)I3]
_cod_depositor_comments
;
The following automatic conversions were performed:

'_symmetry_cell_setting' value 'Monoclinic' changed to 'monoclinic'
according to the built-in table from CIF Core dictionary named
'cif_core.dic' version 2.4.1 from 2010-06-29.

Automatic conversion script
Id: cif_fix_values 1646 2011-03-28 12:23:43Z adriana 
;
_cod_database_code 4314237

loop_
_symmetry_equiv_pos_as_xyz
'x, y, z'
'-x+1/2, y+1/2, -z+1/2'
'-x, -y, -z'
'x-1/2, -y-1/2, z-1/2'

loop_
_atom_site_label
_atom_site_type_symbol
_atom_site_fract_x
_atom_site_fract_y
_atom_site_fract_z
_atom_site_U_iso_or_equiv
_atom_site_adp_type
_atom_site_occupancy
_atom_site_symmetry_multiplicity
_atom_site_calc_flag
_atom_site_refinement_flags
_atom_site_disorder_assembly
_atom_site_disorder_group
U U 0.750730(8) 0.189944(5) 0.255503(6) 0.01582(2) Uani 1 1 d . . .
I1 I 0.815998(15) 0.136460(10) 0.484923(11) 0.02400(4) Uani 1 1 d . . .
I2 I 0.775186(16) 0.140048(10) 0.019535(11) 0.02552(5) Uani 1 1 d . . .
I3 I 0.571981(16) 0.043099(10) 0.259420(12) 0.02667(5) Uani 1 1 d . . .
N1 N 0.76841(18) 0.30968(11) 0.37325(14) 0.0189(5) Uani 1 1 d . . .
N2 N 0.94674(18) 0.09595(12) 0.24676(14) 0.0215(6) Uani 1 1 d . . .
N3 N 0.79148(18) 0.30801(11) 0.14368(14) 0.0183(5) Uani 1 1 d . . .
N4 N 0.98396(17) 0.25285(11) 0.26602(13) 0.0161(5) Uani 1 1 d . . .
C1 C 0.9921(2) 0.32753(15) 0.32271(18) 0.0229(7) Uani 1 1 d . . .
H1A H 1.075(2) 0.3352(13) 0.3616(16) 0.016(6) Uiso 1 1 d . . .
H1B H 0.988(2) 0.3668(12) 0.2745(15) 0.014(6) Uiso 1 1 d . . .
C2 C 0.8823(2) 0.34378(13) 0.39277(17) 0.0185(6) Uani 1 1 d . . .
C3 C 0.8959(2) 0.39907(15) 0.46799(18) 0.0246(7) Uani 1 1 d . . .
H3 H 0.972(2) 0.4180(12) 0.4843(16) 0.014(6) Uiso 1 1 d . . .
C4 C 0.7905(3) 0.42220(15) 0.52351(18) 0.0293(8) Uani 1 1 d . . .
H4 H 0.792(2) 0.4655(13) 0.5652(17) 0.030(7) Uiso 1 1 d . . .
C5 C 0.6736(2) 0.38854(15) 0.50198(18) 0.0255(7) Uani 1 1 d . . .
H5 H 0.578(3) 0.4063(17) 0.538(2) 0.056(9) Uiso 1 1 d . . .
C6 C 0.6673(2) 0.33179(15) 0.42916(18) 0.0235(7) Uani 1 1 d . . .
H6 H 0.588(2) 0.3179(14) 0.4184(18) 0.035(8) Uiso 1 1 d . . .
C7 C 1.0807(2) 0.19944(14) 0.31206(17) 0.0207(7) Uani 1 1 d . . .
H7A H 1.057(2) 0.1875(13) 0.3905(17) 0.029(7) Uiso 1 1 d . . .
H7B H 1.175(2) 0.2081(11) 0.2952(15) 0.007(5) Uiso 1 1 d . . .
C8 C 1.0651(2) 0.11900(14) 0.27391(16) 0.0184(6) Uani 1 1 d . . .
C9 C 1.1690(2) 0.06908(15) 0.27320(17) 0.0253(7) Uani 1 1 d . . .
H9 H 1.246(2) 0.0896(15) 0.2926(19) 0.032(7) Uiso 1 1 d . . .
C10 C 1.1503(3) -0.00665(16) 0.24631(19) 0.0319(8) Uani 1 1 d . . .
H10 H 1.195(3) -0.0369(16) 0.2451(17) 0.040(8) Uiso 1 1 d . . .
C11 C 1.0313(2) -0.03016(15) 0.21969(19) 0.0275(7) Uani 1 1 d . . .
H11 H 1.025(2) -0.0733(13) 0.2084(18) 0.029(7) Uiso 1 1 d . . .
C12 C 0.9313(2) 0.02232(15) 0.21825(19) 0.0259(7) Uani 1 1 d . . .
H12 H 0.871(2) 0.0076(14) 0.1855(17) 0.031(7) Uiso 1 1 d . . .
C13 C 1.0123(2) 0.26793(14) 0.15549(17) 0.0198(6) Uani 1 1 d . . .
H13A H 1.017(2) 0.2164(12) 0.1122(15) 0.017(6) Uiso 1 1 d . . .
H13B H 1.099(2) 0.2893(12) 0.1505(15) 0.013(6) Uiso 1 1 d . . .
C14 C 0.9119(2) 0.31925(14) 0.11004(17) 0.0203(6) Uani 1 1 d . . .
C15 C 0.9396(2) 0.37705(15) 0.03812(18) 0.0260(7) Uani 1 1 d . . .
H15 H 1.026(2) 0.3850(14) 0.0208(18) 0.031(7) Uiso 1 1 d . . .
C16 C 0.8402(3) 0.42309(15) 0.00315(18) 0.0270(7) Uani 1 1 d . . .
H16 H 0.847(2) 0.4647(14) -0.0411(17) 0.030(7) Uiso 1 1 d . . .
C17 C 0.7166(2) 0.41223(15) 0.03807(18) 0.0240(7) Uani 1 1 d . . .
H17 H 0.638(3) 0.4451(17) 0.027(2) 0.070(11) Uiso 1 1 d . . .
C18 C 0.6974(2) 0.35447(14) 0.10757(19) 0.0238(7) Uani 1 1 d . . .
H18 H 0.608(2) 0.3495(14) 0.1316(18) 0.035(8) Uiso 1 1 d . . .
O1 O 0.57002(15) 0.23298(10) 0.24788(12) 0.0250(5) Uani 1 1 d . . .
C21 C 0.4401(2) 0.23706(16) 0.2425(2) 0.0338(8) Uani 1 1 d . . .
H21A H 0.419(3) 0.2262(18) 0.212(2) 0.066(11) Uiso 1 1 d . . .
H21B H 0.411(4) 0.284(2) 0.235(3) 0.123(15) Uiso 1 1 d . . .
H21C H 0.410(3) 0.2167(18) 0.287(2) 0.070(11) Uiso 1 1 d . . .

loop_
_atom_site_aniso_label
_atom_site_aniso_U_11
_atom_site_aniso_U_22
_atom_site_aniso_U_33
_atom_site_aniso_U_23
_atom_site_aniso_U_13
_atom_site_aniso_U_12
U 0.01219(3) 0.01912(5) 0.01617(4) -0.00034(4) 0.00023(3) -0.00064(4)
I1 0.02385(8) 0.02887(9) 0.01922(7) 0.00257(7) -0.00088(6) -0.00076(7)
I2 0.02565(8) 0.03203(10) 0.01877(7) -0.00361(7) -0.00227(6) -0.00165(8)
I3 0.02492(8) 0.02463(9) 0.03045(8) 0.00059(7) 0.00051(7) -0.00536(7)
N1 0.0193(10) 0.0163(11) 0.0209(9) 0.0029(8) -0.0009(8) -0.0013(9)
N2 0.0143(9) 0.0297(12) 0.0205(9) -0.0039(9) 0.0037(8) 0.0008(9)
N3 0.0179(9) 0.0171(11) 0.0201(9) -0.0003(8) 0.0011(8) -0.0020(9)
N4 0.0128(9) 0.0185(11) 0.0169(9) 0.0000(8) 0.0016(7) -0.0003(8)
C1 0.0187(12) 0.0265(15) 0.0235(11) -0.0033(11) 0.0012(10) 0.0004(11)
C2 0.0219(12) 0.0151(13) 0.0186(10) 0.0038(9) 0.0028(9) 0.0008(10)
C3 0.0272(13) 0.0218(14) 0.0249(12) -0.0014(11) 0.0006(10) -0.0015(12)
C4 0.0409(15) 0.0234(15) 0.0239(12) -0.0057(11) 0.0096(11) -0.0020(12)
C5 0.0296(14) 0.0231(15) 0.0239(12) 0.0020(11) 0.0052(11) 0.0021(11)
C6 0.0228(12) 0.0243(14) 0.0235(11) 0.0016(11) 0.0057(10) -0.0036(11)
C7 0.0146(11) 0.0276(15) 0.0199(11) -0.0020(10) -0.0022(9) -0.0011(10)
C8 0.0166(11) 0.0251(14) 0.0135(10) 0.0005(9) 0.0021(9) 0.0008(10)
C9 0.0190(12) 0.0380(16) 0.0189(11) 0.0018(11) -0.0017(9) 0.0063(12)
C10 0.0281(13) 0.0333(16) 0.0342(13) 0.0100(12) 0.0001(11) 0.0131(12)
C11 0.0266(13) 0.0185(14) 0.0374(14) -0.0020(11) 0.0001(11) 0.0029(11)
C12 0.0269(13) 0.0200(14) 0.0308(12) -0.0065(11) 0.0016(11) -0.0003(11)
C13 0.0157(11) 0.0261(14) 0.0178(10) 0.0024(10) 0.0040(9) 0.0031(10)
C14 0.0189(11) 0.0240(14) 0.0183(10) -0.0055(10) 0.0048(9) -0.0032(11)
C15 0.0299(13) 0.0272(15) 0.0210(11) -0.0012(11) 0.0044(10) -0.0087(12)
C16 0.0409(15) 0.0192(14) 0.0207(11) 0.0042(10) -0.0040(11) -0.0068(12)
C17 0.0266(13) 0.0236(14) 0.0217(11) -0.0009(11) -0.0049(10) 0.0005(12)
C18 0.0188(12) 0.0222(15) 0.0303(12) 0.0021(11) 0.0015(10) 0.0037(11)
O1 0.0138(8) 0.0300(10) 0.0312(9) 0.0014(8) 0.0009(7) 0.0001(8)
C21 0.0204(12) 0.0401(17) 0.0409(15) 0.0005(13) 0.0024(11) -0.0200(12)

loop_
_atom_type_symbol
_atom_type_description
_atom_type_scat_dispersion_real
_atom_type_scat_dispersion_imag
_atom_type_scat_source
C C 0.0033 0.0016 'International Tables Vol C Tables 4.2.6.8 and 6.1.1.4'
H H 0.0000 0.0000 'International Tables Vol C Tables 4.2.6.8 and 6.1.1.4'
N N 0.0061 0.0033 'International Tables Vol C Tables 4.2.6.8 and 6.1.1.4'
O O 0.0106 0.0060 'International Tables Vol C Tables 4.2.6.8 and 6.1.1.4'
I I -0.4742 1.8119 'International Tables Vol C Tables 4.2.6.8 and 6.1.1.4'
U U -9.6767 9.6646 'International Tables Vol C Tables 4.2.6.8 and 6.1.1.4'

loop_
_geom_angle_atom_site_label_1
_geom_angle_atom_site_label_2
_geom_angle_atom_site_label_3
_geom_angle
_geom_angle_site_symmetry_1
_geom_angle_site_symmetry_3
_geom_angle_publ_flag
O1 U N3 80.64(6) . . ?
O1 U N1 77.68(6) . . ?
N3 U N1 70.95(6) . . ?
O1 U N2 162.23(7) . . ?
N3 U N2 109.99(6) . . ?
N1 U N2 118.82(6) . . ?
O1 U N4 133.98(6) . . ?
N3 U N4 62.46(6) . . ?
N1 U N4 65.36(6) . . ?
N2 U N4 63.27(6) . . ?
O1 U I3 75.80(5) . . ?
N3 U I3 139.78(4) . . ?
N1 U I3 132.70(4) . . ?
N2 U I3 87.33(4) . . ?
N4 U I3 150.11(4) . . ?
O1 U I1 109.73(5) . . ?
N3 U I1 137.00(4) . . ?
N1 U I1 70.98(4) . . ?
N2 U I1 72.71(4) . . ?
N4 U I1 83.87(4) . . ?
I3 U I1 82.173(5) . . ?
O1 U I2 98.27(5) . . ?
N3 U I2 70.15(4) . . ?
N1 U I2 141.02(4) . . ?
N2 U I2 73.32(4) . . ?
N4 U I2 94.20(4) . . ?
I3 U I2 81.471(5) . . ?
I1 U I2 142.770(6) . . ?
C6 N1 C2 117.9(2) . . ?
C6 N1 U 120.00(15) . . ?
C2 N1 U 121.32(15) . . ?
C8 N2 C12 117.7(2) . . ?
C8 N2 U 121.02(16) . . ?
C12 N2 U 121.26(15) . . ?
C14 N3 C18 118.3(2) . . ?
C14 N3 U 117.67(15) . . ?
C18 N3 U 123.61(15) . . ?
C7 N4 C13 110.56(17) . . ?
C7 N4 C1 108.42(17) . . ?
C13 N4 C1 107.90(17) . . ?
C7 N4 U 111.87(13) . . ?
C13 N4 U 102.66(12) . . ?
C1 N4 U 115.24(13) . . ?
N4 C1 C2 115.12(19) . . ?
N1 C2 C3 121.5(2) . . ?
N1 C2 C1 118.8(2) . . ?
C3 C2 C1 119.4(2) . . ?
C2 C3 C4 120.0(2) . . ?
C5 C4 C3 118.5(2) . . ?
C6 C5 C4 118.7(2) . . ?
N1 C6 C5 123.4(2) . . ?
N4 C7 C8 112.68(18) . . ?
N2 C8 C9 121.6(2) . . ?
N2 C8 C7 117.6(2) . . ?
C9 C8 C7 120.7(2) . . ?
C10 C9 C8 119.7(2) . . ?
C11 C10 C9 118.8(2) . . ?
C10 C11 C12 119.4(2) . . ?
N2 C12 C11 122.7(2) . . ?
C14 C13 N4 109.65(18) . . ?
N3 C14 C15 121.4(2) . . ?
N3 C14 C13 115.8(2) . . ?
C15 C14 C13 122.8(2) . . ?
C16 C15 C14 118.2(2) . . ?
C15 C16 C17 120.6(2) . . ?
C18 C17 C16 117.6(2) . . ?
N3 C18 C17 123.8(2) . . ?
C21 O1 U 161.28(17) . . ?

loop_
_geom_bond_atom_site_label_1
_geom_bond_atom_site_label_2
_geom_bond_distance
_geom_bond_site_symmetry_2
_geom_bond_publ_flag
U O1 2.0274(16) . ?
U N3 2.5579(19) . ?
U N1 2.5912(19) . ?
U N2 2.623(2) . ?
U N4 2.6672(18) . ?
U I3 3.1678(2) . ?
U I1 3.1776(2) . ?
U I2 3.1931(2) . ?
N1 C6 1.345(3) . ?
N1 C2 1.347(3) . ?
N2 C8 1.338(3) . ?
N2 C12 1.345(3) . ?
N3 C14 1.349(3) . ?
N3 C18 1.349(3) . ?
N4 C7 1.489(3) . ?
N4 C13 1.491(3) . ?
N4 C1 1.497(3) . ?
C1 C2 1.500(3) . ?
C2 C3 1.377(3) . ?
C3 C4 1.383(4) . ?
C4 C5 1.376(4) . ?
C5 C6 1.368(3) . ?
C7 C8 1.496(3) . ?
C8 C9 1.390(3) . ?
C9 C10 1.379(4) . ?
C10 C11 1.345(4) . ?
C11 C12 1.387(4) . ?
C13 C14 1.490(3) . ?
C14 C15 1.406(3) . ?
C15 C16 1.381(4) . ?
C16 C17 1.385(4) . ?
C17 C18 1.368(3) . ?
O1 C21 1.356(3) . ?
